data_7038530
loop_
_publ_author_name
'Brown, Jessie L.'
'Montgomery, Ashley C.'
'Samaan, Christopher A.'
'Janicke, Michael T.'
'Scott, Brian L.'
'Gaunt, Andrew J.'

_publ_section_title
;
 Synthesis and characterization of potassium aryl- and alkyl-substituted
 silylchalcogenolate ligands.
;
_journal_issue 24
_journal_name_full 'Dalton transactions (Cambridge, England : 2003)'
_journal_page_first 9841
_journal_page_last 9852
_journal_paper_doi 10.1039/c5dt04433b
_journal_volume 45
_journal_year 2016
_chemical_formula_sum 'C28 H43 K O6 Si'
_chemical_formula_weight 542.81
_space_group_crystal_system monoclinic
_space_group_IT_number 14
_space_group_name_Hall '-P 2ybc'
_space_group_name_H-M_alt 'P 1 21/c 1'
_symmetry_space_group_name_Hall '-P 2ybc'
_symmetry_space_group_name_H-M 'P 1 21/c 1'
_atom_sites_solution_hydrogens geom
_audit_creation_method SHELXL-2014/7
_audit_update_record
;
2015-11-09 deposited with the CCDC.
2016-02-15 downloaded from the CCDC.
;
_cell_angle_alpha 90
_cell_angle_beta 92.9686(17)
_cell_angle_gamma 90
_cell_formula_units_Z 4
_cell_length_a 9.6776(9)
_cell_length_b 16.8062(15)
_cell_length_c 18.2542(17)
_cell_measurement_reflns_used 9958
_cell_measurement_temperature 140(1)
_cell_measurement_theta_max 35.18
_cell_measurement_theta_min 2.33
_cell_volume 2964.9(5)
_computing_cell_refinement 'SAINT+, v. 7.66a (Bruker AXS, 2009)'
_computing_data_collection 'APEX II, v. 7.0 (Bruker AXS, 2009)'
_computing_data_reduction 'SAINT+, v. 7.66a (Bruker AXS, 2009)'
_computing_molecular_graphics 'SHELXTL, v. 6.14, (Bruker AXS, 2000)'
_computing_publication_material 'SHELXTL, v. 6.14, (Bruker AXS, 2000)'
_computing_structure_refinement 'SHELXL-97 (Sheldrick, 1997)'
_computing_structure_solution 'SHELXS-97 (Sheldrick, 1990)'
_diffrn_ambient_temperature 140(1)
_diffrn_measured_fraction_theta_full 0.994
_diffrn_measured_fraction_theta_max 0.950
_diffrn_measurement_device_type 'Bruker D8 with APEXII CCD'
_diffrn_measurement_method '\w scans'
_diffrn_radiation_type MoK\a
_diffrn_radiation_wavelength 0.71073
_diffrn_reflns_av_R_equivalents 0.0241
_diffrn_reflns_av_unetI/netI 0.0188
_diffrn_reflns_Laue_measured_fraction_full 0.994
_diffrn_reflns_Laue_measured_fraction_max 0.950
_diffrn_reflns_limit_h_max 15
_diffrn_reflns_limit_h_min -15
_diffrn_reflns_limit_k_max 26
_diffrn_reflns_limit_k_min -27
_diffrn_reflns_limit_l_max 29
_diffrn_reflns_limit_l_min -29
_diffrn_reflns_number 69399
_diffrn_reflns_point_group_measured_fraction_full 0.994
_diffrn_reflns_point_group_measured_fraction_max 0.950
_diffrn_reflns_theta_full 25.000
_diffrn_reflns_theta_max 35.326
_diffrn_reflns_theta_min 2.721
_diffrn_standards_decay_% 0
_diffrn_standards_interval_count 0
_diffrn_standards_interval_time 0
_diffrn_standards_number 0
_exptl_absorpt_coefficient_mu 0.257
_exptl_absorpt_correction_T_max 0.97
_exptl_absorpt_correction_T_min 0.96
_exptl_absorpt_correction_type multi-scan
_exptl_absorpt_process_details 'SADABS v. 2.03 (Sheldrick, 2008)'
_exptl_crystal_colour colorless
_exptl_crystal_density_diffrn 1.216
_exptl_crystal_description block
_exptl_crystal_F_000 1168
_exptl_crystal_size_max 0.320
_exptl_crystal_size_mid 0.140
_exptl_crystal_size_min 0.120
_refine_diff_density_max 0.542
_refine_diff_density_min -0.367
_refine_diff_density_rms 0.073
_refine_ls_extinction_method none
_refine_ls_goodness_of_fit_ref 1.604
_refine_ls_hydrogen_treatment constr
_refine_ls_matrix_type full
_refine_ls_number_parameters 328
_refine_ls_number_reflns 12708
_refine_ls_number_restraints 0
_refine_ls_restrained_S_all 1.604
_refine_ls_R_factor_all 0.0402
_refine_ls_R_factor_gt 0.0310
_refine_ls_shift/su_max 0.001
_refine_ls_shift/su_mean 0.000
_refine_ls_structure_factor_coef Fsqd
_refine_ls_weighting_details 'w=1/[\s^2^(Fo^2^)+(0.0464P)^2^] where P=(Fo^2^+2Fc^2^)/3'
_refine_ls_weighting_scheme calc
_refine_ls_wR_factor_gt 0.0991
_refine_ls_wR_factor_ref 0.1048
_reflns_Friedel_coverage 0.000
_reflns_number_gt 10908
_reflns_number_total 12708
_reflns_threshold_expression 'I > 2\s(I)'
_cod_data_source_file c5dt04433b2.cif
_cod_data_source_block dq0217_2
_cod_depositor_comments 'Adding full bibliography for 7038530--7038536.cif.'
_cod_database_code 7038530
_shelx_shelxl_version_number 2014/7
_shelx_space_group_comment
;
The symmetry employed for this shelxl refinement is uniquely defined
by the following loop, which should always be used as a source of
symmetry information in preference to the above space-group names.
They are only intended as comments.
;
_shelx_estimated_absorpt_t_min 0.922
_shelx_estimated_absorpt_t_max 0.970

loop_
_space_group_symop_operation_xyz
'x, y, z'
'-x, y+1/2, -z+1/2'
'-x, -y, -z'
'x, -y-1/2, z-1/2'

loop_
_atom_site_label
_atom_site_type_symbol
_atom_site_fract_x
_atom_site_fract_y
_atom_site_fract_z
_atom_site_U_iso_or_equiv
_atom_site_adp_type
_atom_site_occupancy
_atom_site_site_symmetry_order
_atom_site_calc_flag
_atom_site_refinement_flags_posn
_atom_site_refinement_flags_adp
K1 K 0.40093(2) 0.52301(2) 0.23905(2) 0.01677(4) Uani 1 1 d . .
Si1 Si 0.28022(2) 0.34454(2) 0.30179(2) 0.01472(5) Uani 1 1 d . .
O1 O 0.50959(6) 0.45497(3) 0.10730(3) 0.02102(10) Uani 1 1 d . .
O2 O 0.66267(5) 0.45868(3) 0.24400(3) 0.02091(10) Uani 1 1 d . .
O3 O 0.59410(5) 0.56580(3) 0.35396(3) 0.01735(9) Uani 1 1 d . .
O4 O 0.31683(5) 0.61784(3) 0.35353(3) 0.02170(11) Uani 1 1 d . .
O5 O 0.16148(5) 0.62317(3) 0.21916(3) 0.02199(11) Uani 1 1 d . .
O6 O 0.23997(6) 0.51914(3) 0.10884(3) 0.02272(11) Uani 1 1 d . .
C1 C 0.60217(9) 0.39395(5) 0.13159(4) 0.02464(15) Uani 1 1 d . .
H1A H 0.6400 0.3669 0.0888 0.030 Uiso 1 1 calc R U
H1B H 0.5526 0.3540 0.1602 0.030 Uiso 1 1 calc R U
C2 C 0.71792(8) 0.43009(5) 0.17854(4) 0.02454(15) Uani 1 1 d . .
H2A H 0.7900 0.3896 0.1903 0.029 Uiso 1 1 calc R U
H2B H 0.7606 0.4744 0.1520 0.029 Uiso 1 1 calc R U
C3 C 0.76455(7) 0.49127(4) 0.29427(4) 0.02063(13) Uani 1 1 d . .
H3A H 0.8008 0.5417 0.2748 0.025 Uiso 1 1 calc R U
H3B H 0.8426 0.4536 0.3020 0.025 Uiso 1 1 calc R U
C4 C 0.69735(8) 0.50621(5) 0.36537(4) 0.02150(13) Uani 1 1 d . .
H4A H 0.6549 0.4565 0.3827 0.026 Uiso 1 1 calc R U
H4B H 0.7676 0.5241 0.4032 0.026 Uiso 1 1 calc R U
C5 C 0.52348(8) 0.58062(5) 0.41893(4) 0.02230(14) Uani 1 1 d . .
H5A H 0.5905 0.5959 0.4593 0.027 Uiso 1 1 calc R U
H5B H 0.4745 0.5320 0.4338 0.027 Uiso 1 1 calc R U
C6 C 0.42146(8) 0.64675(5) 0.40411(4) 0.02218(14) Uani 1 1 d . .
H6A H 0.3803 0.6634 0.4502 0.027 Uiso 1 1 calc R U
H6B H 0.4682 0.6933 0.3832 0.027 Uiso 1 1 calc R U
C7 C 0.20758(8) 0.67307(5) 0.33922(4) 0.02467(15) Uani 1 1 d . .
H7A H 0.2434 0.7218 0.3164 0.030 Uiso 1 1 calc R U
H7B H 0.1656 0.6881 0.3855 0.030 Uiso 1 1 calc R U
C8 C 0.10190(8) 0.63409(5) 0.28831(5) 0.02604(16) Uani 1 1 d . .
H8A H 0.0745 0.5821 0.3085 0.031 Uiso 1 1 calc R U
H8B H 0.0184 0.6680 0.2824 0.031 Uiso 1 1 calc R U
C9 C 0.06493(8) 0.59157(5) 0.16529(5) 0.02898(17) Uani 1 1 d . .
H9A H -0.0126 0.6293 0.1563 0.035 Uiso 1 1 calc R U
H9B H 0.0267 0.5408 0.1829 0.035 Uiso 1 1 calc R U
C10 C 0.13676(9) 0.57779(5) 0.09566(5) 0.02985(17) Uani 1 1 d . .
H10A H 0.0693 0.5597 0.0565 0.036 Uiso 1 1 calc R U
H10B H 0.1794 0.6279 0.0794 0.036 Uiso 1 1 calc R U
C11 C 0.29788(9) 0.49050(6) 0.04398(4) 0.02774(16) Uani 1 1 d . .
H11A H 0.3483 0.5339 0.0202 0.033 Uiso 1 1 calc R U
H11B H 0.2234 0.4715 0.0091 0.033 Uiso 1 1 calc R U
C12 C 0.39503(8) 0.42369(5) 0.06382(4) 0.02550(15) Uani 1 1 d . .
H12A H 0.3469 0.3826 0.0918 0.031 Uiso 1 1 calc R U
H12B H 0.4281 0.3988 0.0188 0.031 Uiso 1 1 calc R U
C13 C 0.11867(7) 0.34625(4) 0.36011(4) 0.01590(12) Uani 1 1 d . .
C14 C -0.00360(7) 0.30373(4) 0.34339(4) 0.01999(13) Uani 1 1 d . .
H14 H -0.0082 0.2705 0.3012 0.024 Uiso 1 1 calc R U
C15 C -0.11857(8) 0.30818(5) 0.38599(5) 0.02727(16) Uani 1 1 d . .
H15 H -0.1998 0.2788 0.3725 0.033 Uiso 1 1 calc R U
C16 C -0.11419(9) 0.35560(5) 0.44815(5) 0.03057(19) Uani 1 1 d . .
H16 H -0.1921 0.3587 0.4776 0.037 Uiso 1 1 calc R U
C17 C 0.00436(9) 0.39826(5) 0.46701(4) 0.02906(17) Uani 1 1 d . .
H17 H 0.0085 0.4303 0.5100 0.035 Uiso 1 1 calc R U
C18 C 0.11802(8) 0.39448(4) 0.42321(4) 0.02219(14) Uani 1 1 d . .
H18 H 0.1976 0.4254 0.4363 0.027 Uiso 1 1 calc R U
C19 C 0.19539(7) 0.30730(4) 0.21012(4) 0.01539(11) Uani 1 1 d . .
C20 C 0.09320(7) 0.35695(4) 0.17662(4) 0.01959(13) Uani 1 1 d . .
H20 H 0.0610 0.4009 0.2037 0.024 Uiso 1 1 calc R U
C21 C 0.03718(8) 0.34470(5) 0.10582(4) 0.02252(14) Uani 1 1 d . .
H21 H -0.0318 0.3798 0.0858 0.027 Uiso 1 1 calc R U
C22 C 0.08199(8) 0.28103(5) 0.06419(4) 0.02246(14) Uani 1 1 d . .
H22 H 0.0458 0.2728 0.0154 0.027 Uiso 1 1 calc R U
C23 C 0.18086(7) 0.22991(5) 0.09575(4) 0.02113(13) Uani 1 1 d . .
H23 H 0.2116 0.1857 0.0685 0.025 Uiso 1 1 calc R U
C24 C 0.23557(7) 0.24265(4) 0.16702(4) 0.01754(12) Uani 1 1 d . .
H24 H 0.3024 0.2063 0.1872 0.021 Uiso 1 1 calc R U
C25 C 0.38615(7) 0.25464(4) 0.34513(4) 0.01588(11) Uani 1 1 d . .
C26 C 0.30583(8) 0.17666(4) 0.35222(4) 0.02145(13) Uani 1 1 d . .
H26A H 0.3676 0.1357 0.3736 0.032 Uiso 1 1 calc R U
H26B H 0.2699 0.1595 0.3036 0.032 Uiso 1 1 calc R U
H26C H 0.2286 0.1850 0.3840 0.032 Uiso 1 1 calc R U
C27 C 0.51508(7) 0.23977(5) 0.30128(4) 0.02255(14) Uani 1 1 d . .
H27A H 0.5649 0.2900 0.2955 0.034 Uiso 1 1 calc R U
H27B H 0.4868 0.2185 0.2528 0.034 Uiso 1 1 calc R U
H27C H 0.5757 0.2014 0.3276 0.034 Uiso 1 1 calc R U
C28 C 0.43815(8) 0.28004(5) 0.42245(4) 0.02201(14) Uani 1 1 d . .
H28A H 0.3591 0.2872 0.4532 0.033 Uiso 1 1 calc R U
H28B H 0.4890 0.3303 0.4196 0.033 Uiso 1 1 calc R U
H28C H 0.4995 0.2389 0.4438 0.033 Uiso 1 1 calc R U

loop_
_atom_site_aniso_label
_atom_site_aniso_U_11
_atom_site_aniso_U_22
_atom_site_aniso_U_33
_atom_site_aniso_U_23
_atom_site_aniso_U_13
_atom_site_aniso_U_12
K1 0.01424(7) 0.01804(7) 0.01794(7) -0.00049(5) -0.00008(5) 0.00136(4)
Si1 0.01381(9) 0.01442(8) 0.01603(9) -0.00202(6) 0.00177(6) -0.00190(6)
O1 0.0214(2) 0.0209(2) 0.0208(2) -0.00210(19) 0.00221(18) -0.00212(19)
O2 0.0144(2) 0.0264(3) 0.0221(2) -0.0036(2) 0.00301(18) 0.00047(19)
O3 0.0172(2) 0.0183(2) 0.0165(2) 0.00140(17) 0.00062(17) 0.00216(17)
O4 0.0189(2) 0.0214(2) 0.0247(3) -0.00138(19) -0.00018(19) 0.00438(19)
O5 0.0134(2) 0.0269(3) 0.0256(3) 0.0021(2) -0.00018(18) 0.00126(19)
O6 0.0218(2) 0.0262(3) 0.0199(2) 0.00151(19) -0.00218(19) 0.0015(2)
C1 0.0284(4) 0.0214(3) 0.0245(3) -0.0031(3) 0.0054(3) 0.0032(3)
C2 0.0195(3) 0.0271(4) 0.0276(4) -0.0016(3) 0.0066(3) 0.0055(3)
C3 0.0133(3) 0.0215(3) 0.0269(3) 0.0024(3) -0.0006(2) 0.0017(2)
C4 0.0200(3) 0.0218(3) 0.0221(3) 0.0024(3) -0.0041(2) 0.0035(2)
C5 0.0219(3) 0.0297(4) 0.0153(3) 0.0010(3) 0.0008(2) -0.0002(3)
C6 0.0220(3) 0.0259(3) 0.0190(3) -0.0041(3) 0.0046(2) 0.0003(3)
C7 0.0246(3) 0.0259(3) 0.0242(3) 0.0018(3) 0.0072(3) 0.0099(3)
C8 0.0155(3) 0.0320(4) 0.0311(4) 0.0090(3) 0.0061(3) 0.0062(3)
C9 0.0153(3) 0.0270(4) 0.0438(5) -0.0029(3) -0.0070(3) 0.0034(3)
C10 0.0288(4) 0.0287(4) 0.0305(4) 0.0011(3) -0.0133(3) 0.0035(3)
C11 0.0260(4) 0.0400(4) 0.0171(3) -0.0004(3) -0.0007(3) -0.0046(3)
C12 0.0248(3) 0.0301(4) 0.0218(3) -0.0087(3) 0.0040(3) -0.0060(3)
C13 0.0162(3) 0.0147(3) 0.0168(3) -0.0005(2) 0.0015(2) 0.0012(2)
C14 0.0165(3) 0.0207(3) 0.0228(3) 0.0023(2) 0.0014(2) -0.0012(2)
C15 0.0155(3) 0.0354(4) 0.0311(4) 0.0143(3) 0.0030(3) 0.0016(3)
C16 0.0247(4) 0.0415(5) 0.0267(4) 0.0167(3) 0.0122(3) 0.0163(3)
C17 0.0381(4) 0.0309(4) 0.0189(3) 0.0014(3) 0.0090(3) 0.0138(3)
C18 0.0259(3) 0.0213(3) 0.0195(3) -0.0033(2) 0.0026(3) 0.0027(3)
C19 0.0140(3) 0.0167(3) 0.0157(3) -0.0004(2) 0.0026(2) -0.0011(2)
C20 0.0187(3) 0.0218(3) 0.0183(3) -0.0004(2) 0.0018(2) 0.0031(2)
C21 0.0184(3) 0.0289(4) 0.0201(3) 0.0032(3) -0.0010(2) 0.0019(3)
C22 0.0208(3) 0.0298(4) 0.0165(3) -0.0006(3) -0.0015(2) -0.0052(3)
C23 0.0215(3) 0.0241(3) 0.0178(3) -0.0053(2) 0.0024(2) -0.0028(3)
C24 0.0165(3) 0.0192(3) 0.0169(3) -0.0026(2) 0.0016(2) 0.0001(2)
C25 0.0140(3) 0.0178(3) 0.0158(3) -0.0023(2) 0.0002(2) -0.0011(2)
C26 0.0221(3) 0.0177(3) 0.0243(3) 0.0000(2) -0.0019(3) -0.0022(2)
C27 0.0148(3) 0.0310(4) 0.0219(3) -0.0033(3) 0.0004(2) 0.0035(3)
C28 0.0229(3) 0.0258(3) 0.0169(3) -0.0029(2) -0.0031(2) -0.0022(3)

loop_
_atom_type_symbol
_atom_type_description
_atom_type_scat_dispersion_real
_atom_type_scat_dispersion_imag
_atom_type_scat_source
C C 0.0033 0.0016 'International Tables Vol C Tables 4.2.6.8 and 6.1.1.4'
H H 0.0000 0.0000 'International Tables Vol C Tables 4.2.6.8 and 6.1.1.4'
O O 0.0106 0.0060 'International Tables Vol C Tables 4.2.6.8 and 6.1.1.4'
K K 0.2009 0.2494 'International Tables Vol C Tables 4.2.6.8 and 6.1.1.4'
Si Si 0.0817 0.0704 'International Tables Vol C Tables 4.2.6.8 and 6.1.1.4'

loop_
_geom_angle_atom_site_label_1
_geom_angle_atom_site_label_2
_geom_angle_atom_site_label_3
_geom_angle
O2 K1 O6 119.607(17)
O2 K1 O4 120.326(16)
O6 K1 O4 118.925(17)
O2 K1 O3 60.244(16)
O6 K1 O3 163.989(17)
O4 K1 O3 60.364(16)
O2 K1 O5 165.918(17)
O6 K1 O5 59.460(17)
O4 K1 O5 59.593(16)
O3 K1 O5 116.269(17)
O2 K1 O1 60.065(15)
O6 K1 O1 59.558(17)
O4 K1 O1 168.050(17)
O3 K1 O1 117.362(17)
O5 K1 O1 116.731(17)
O2 K1 Si1 88.529(14)
O6 K1 Si1 94.564(13)
O4 K1 Si1 97.582(14)
O3 K1 Si1 101.404(12)
O5 K1 Si1 105.527(13)
O1 K1 Si1 94.366(13)
C19 Si1 C13 99.33(3)
C19 Si1 C25 106.79(3)
C13 Si1 C25 102.05(3)
C19 Si1 K1 97.52(2)
C13 Si1 K1 117.92(2)
C25 Si1 K1 128.67(2)
C1 O1 C12 111.52(6)
C1 O1 K1 105.99(4)
C12 O1 K1 107.48(4)
C2 O2 C3 113.30(6)
C2 O2 K1 119.48(4)
C3 O2 K1 118.45(4)
C4 O3 C5 111.45(5)
C4 O3 K1 111.21(4)
C5 O3 K1 109.60(4)
C6 O4 C7 113.25(6)
C6 O4 K1 117.24(4)
C7 O4 K1 118.67(4)
C9 O5 C8 112.23(6)
C9 O5 K1 111.41(4)
C8 O5 K1 108.91(4)
C10 O6 C11 113.57(6)
C10 O6 K1 119.30(5)
C11 O6 K1 119.60(4)
O1 C1 C2 109.04(6)
O2 C2 C1 108.37(6)
O2 C3 C4 107.77(6)
O3 C4 C3 108.86(6)
O3 C5 C6 108.63(6)
O4 C6 C5 107.69(6)
O4 C7 C8 107.84(6)
O5 C8 C7 108.13(6)
O5 C9 C10 109.08(6)
O6 C10 C9 108.53(7)
O6 C11 C12 108.82(6)
O1 C12 C11 108.52(6)
C14 C13 C18 115.57(6)
C14 C13 Si1 124.68(5)
C18 C13 Si1 119.73(5)
C15 C14 C13 122.75(7)
C16 C15 C14 119.80(8)
C17 C16 C15 119.51(7)
C16 C17 C18 120.21(8)
C17 C18 C13 122.15(7)
C24 C19 C20 114.98(6)
C24 C19 Si1 128.14(5)
C20 C19 Si1 116.21(5)
C21 C20 C19 123.14(7)
C20 C21 C22 120.18(7)
C23 C22 C21 118.41(7)
C22 C23 C24 120.79(7)
C23 C24 C19 122.47(7)
C26 C25 C28 107.69(6)
C26 C25 C27 109.50(6)
C28 C25 C27 106.73(6)
C26 C25 Si1 115.75(5)
C28 C25 Si1 107.18(5)
C27 C25 Si1 109.59(5)

loop_
_geom_bond_atom_site_label_1
_geom_bond_atom_site_label_2
_geom_bond_distance
K1 O2 2.7514(6)
K1 O6 2.7743(6)
K1 O4 2.7830(6)
K1 O3 2.8293(5)
K1 O5 2.8718(6)
K1 O1 2.9086(6)
K1 Si1 3.4367(3)
Si1 C19 1.9296(7)
Si1 C13 1.9367(7)
Si1 C25 1.9687(7)
O1 C1 1.4177(9)
O1 C12 1.4298(9)
O2 C2 1.4181(9)
O2 C3 1.4214(9)
O3 C4 1.4224(9)
O3 C5 1.4212(9)
O4 C6 1.4202(9)
O4 C7 1.4208(9)
O5 C9 1.4238(9)
O5 C8 1.4265(10)
O6 C10 1.4150(10)
O6 C11 1.4199(10)
C1 C2 1.5029(11)
C3 C4 1.5025(11)
C5 C6 1.5018(11)
C7 C8 1.4967(12)
C9 C10 1.4979(13)
C11 C12 1.4969(12)
C13 C14 1.4023(10)
C13 C18 1.4088(10)
C14 C15 1.3921(10)
C15 C16 1.3854(13)
C16 C17 1.3813(14)
C17 C18 1.3944(11)
C19 C24 1.4080(9)
C19 C20 1.4092(10)
C20 C21 1.3908(10)
C21 C22 1.3945(11)
C22 C23 1.3887(11)
C23 C24 1.3955(10)
C25 C26 1.5325(10)
C25 C28 1.5341(10)
C25 C27 1.5374(10)
